data_2240217
loop_
_publ_author_name
'Werner, Julia'
'Reinert, Thorben'
'Jess, Inke'
'N\"ather, Christian'

_publ_section_title
;
 Crystal structure of
 <i>catena</i>-poly[[(3-<i>tert</i>-butylpyridine-\k<i>N</i>)(4-<i>tert</i>-butylpyridine-\k<i>N</i>)cadmium]-di-\m-thiocyanato-\k^2^<i>N</i>:<i>S</i>;\k^2^<i>S</i>:<i>N</i>]
;
_journal_coeditor_code PK2535
_journal_issue 12
_journal_name_full 'Acta Crystallographica Section E'
_journal_page_first m403
_journal_page_last m404
_journal_paper_doi 10.1107/S1600536814024647
_journal_volume 70
_journal_year 2014
_chemical_formula_iupac '[Cd (N C S)2 (C9 H13 N)2]'
_chemical_formula_moiety 'C20 H26 Cd N4 S2'
_chemical_formula_sum 'C20 H26 Cd N4 S2'
_chemical_formula_weight 498.97
_chemical_name_systematic
<i>catena</i>-Poly[[(3-<i>tert</i>-butylpyridine-\k<i>N</i>)(4-<i>tert</i>-butylpyridine-\k<i>N</i>)cadmium]-di-\m-thiocyanato-\k^2^<i>N</i>:<i>S</i>;\k^2^<i>S</i>:<i>N</i>]
_space_group_IT_number 14
_symmetry_cell_setting monoclinic
_symmetry_space_group_name_Hall '-P 2ybc'
_symmetry_space_group_name_H-M 'P 1 21/c 1'
_atom_sites_solution_hydrogens geom
_atom_sites_solution_primary direct
_atom_sites_solution_secondary difmap
_audit_creation_method SHELXL-97
_cell_angle_alpha 90.00
_cell_angle_beta 115.902(3)
_cell_angle_gamma 90.00
_cell_formula_units_Z 4
_cell_length_a 20.0917(8)
_cell_length_b 5.9503(2)
_cell_length_c 21.0198(9)
_cell_measurement_reflns_used 25365
_cell_measurement_temperature 293(2)
_cell_measurement_theta_max 28.01
_cell_measurement_theta_min 1.95
_cell_volume 2260.51(16)
_computing_cell_refinement
;
X-AREA (Stoe & Cie, 2008)
;
_computing_data_collection
;
X-AREA (Stoe & Cie, 2008)
;
_computing_data_reduction
;
X-AREA (Stoe & Cie, 2008)
;
_computing_molecular_graphics
;
XP in SHELXTL (Sheldrick, 2008) and <i>DIAMOND</i> (Brandenburg,
2011)
;
_computing_publication_material
;
publCIF (Westrip, 2010)
;
_computing_structure_refinement
;
SHELXL97 (Sheldrick, 2008)
;
_computing_structure_solution
;
SHELXS97 (Sheldrick, 2008)
;
_diffrn_ambient_temperature 293(2)
_diffrn_measured_fraction_theta_full 0.992
_diffrn_measured_fraction_theta_max 0.992
_diffrn_measurement_device_type 'STOE IPDS-2'
_diffrn_measurement_method '\w scans'
_diffrn_radiation_monochromator graphite
_diffrn_radiation_source 'fine-focus sealed tube'
_diffrn_radiation_type MoK\a
_diffrn_radiation_wavelength 0.71073
_diffrn_reflns_av_R_equivalents 0.0436
_diffrn_reflns_av_sigmaI/netI 0.0289
_diffrn_reflns_limit_h_max 26
_diffrn_reflns_limit_h_min -26
_diffrn_reflns_limit_k_max 7
_diffrn_reflns_limit_k_min -7
_diffrn_reflns_limit_l_max 27
_diffrn_reflns_limit_l_min -27
_diffrn_reflns_number 25365
_diffrn_reflns_theta_full 28.01
_diffrn_reflns_theta_max 28.01
_diffrn_reflns_theta_min 1.95
_diffrn_standards_number 0
_exptl_absorpt_coefficient_mu 1.162
_exptl_absorpt_correction_T_max 0.8952
_exptl_absorpt_correction_T_min 0.7599
_exptl_absorpt_correction_type numerical
_exptl_absorpt_process_details
;
(X-SHAPE and X-RED32; Stoe & Cie, 2008)
;
_exptl_crystal_colour colourless
_exptl_crystal_density_diffrn 1.466
_exptl_crystal_density_method 'not measured'
_exptl_crystal_description block
_exptl_crystal_F_000 1016
_exptl_crystal_size_max 0.16
_exptl_crystal_size_mid 0.12
_exptl_crystal_size_min 0.09
_refine_diff_density_max 0.411
_refine_diff_density_min -0.497
_refine_ls_extinction_method none
_refine_ls_goodness_of_fit_ref 1.140
_refine_ls_hydrogen_treatment constr
_refine_ls_matrix_type full
_refine_ls_number_parameters 244
_refine_ls_number_reflns 5407
_refine_ls_number_restraints 0
_refine_ls_restrained_S_all 1.140
_refine_ls_R_factor_all 0.0691
_refine_ls_R_factor_gt 0.0457
_refine_ls_shift/su_max 0.001
_refine_ls_shift/su_mean 0.000
_refine_ls_structure_factor_coef Fsqd
_refine_ls_weighting_details 'calc w=1/[\s^2^(Fo^2^)+(0.0326P)^2^+0.8678P] where P=(Fo^2^+2Fc^2^)/3'
_refine_ls_weighting_scheme calc
_refine_ls_wR_factor_gt 0.0779
_refine_ls_wR_factor_ref 0.0840
_reflns_number_gt 4159
_reflns_number_total 5407
_reflns_threshold_expression I>2\s(I)
_cod_data_source_file pk2535sup1.cf
_cod_data_source_block I
_cod_original_cell_volume 2260.51(15)
_cod_original_sg_symbol_H-M 'P 21/c'
_cod_database_code 2240217
_cod_database_fobs_code 2240217

loop_
_symmetry_equiv_pos_as_xyz
'x, y, z'
'-x, y+1/2, -z+1/2'
'-x, -y, -z'
'x, -y-1/2, z-1/2'

loop_
_atom_site_type_symbol
_atom_site_label
_atom_site_fract_x
_atom_site_fract_y
_atom_site_fract_z
_atom_site_U_iso_or_equiv
_atom_site_adp_type
_atom_site_calc_flag
_atom_site_refinement_flags
_atom_site_occupancy
_atom_site_symmetry_multiplicity
Cd Cd1 0.732991(14) 0.24172(4) 0.269228(13) 0.04067(8) Uani d . 1 1
N N1 0.67220(19) 0.5638(5) 0.20986(17) 0.0535(7) Uani d . 1 1
C C1 0.65872(17) 0.7440(6) 0.18809(16) 0.0415(6) Uani d . 1 1
S S1 0.63714(5) 0.99805(14) 0.15449(5) 0.0484(2) Uani d . 1 1
N N2 0.79392(17) -0.0756(5) 0.32949(17) 0.0514(7) Uani d . 1 1
C C2 0.80555(17) -0.2557(6) 0.35212(16) 0.0421(6) Uani d . 1 1
S S2 0.82427(6) -0.51157(15) 0.38460(5) 0.0554(2) Uani d . 1 1
N N11 0.81232(17) 0.2863(5) 0.21360(15) 0.0482(7) Uani d . 1 1
C C11 0.8505(3) 0.4716(7) 0.2206(2) 0.0724(13) Uani d . 1 1
H H11 0.8473 0.5835 0.2501 0.087 Uiso calc R 1 1
C C12 0.8948(3) 0.5105(7) 0.1870(2) 0.0713(13) Uani d . 1 1
H H12 0.9209 0.6449 0.1950 0.086 Uiso calc R 1 1
C C13 0.9014(2) 0.3547(6) 0.14183(19) 0.0443(7) Uani d . 1 1
C C14 0.8606(2) 0.1617(7) 0.1342(3) 0.0638(11) Uani d . 1 1
H H14 0.8622 0.0474 0.1047 0.077 Uiso calc R 1 1
C C15 0.8174(2) 0.1363(7) 0.1698(2) 0.0638(11) Uani d . 1 1
H H15 0.7901 0.0047 0.1623 0.077 Uiso calc R 1 1
C C16 0.9479(2) 0.3988(7) 0.1019(2) 0.0509(8) Uani d . 1 1
C C17 0.9747(3) 0.1778(9) 0.0830(3) 0.0847(15) Uani d . 1 1
H H17A 1.0038 0.2105 0.0580 0.127 Uiso calc R 1 1
H H17B 0.9328 0.0882 0.0536 0.127 Uiso calc R 1 1
H H17C 1.0043 0.0967 0.1255 0.127 Uiso calc R 1 1
C C18 0.8990(3) 0.5207(10) 0.0334(3) 0.0867(16) Uani d . 1 1
H H18A 0.9269 0.5508 0.0072 0.130 Uiso calc R 1 1
H H18B 0.8821 0.6598 0.0444 0.130 Uiso calc R 1 1
H H18C 0.8571 0.4282 0.0056 0.130 Uiso calc R 1 1
C C19 1.0150(3) 0.5424(10) 0.1453(3) 0.0862(16) Uani d . 1 1
H H19A 1.0432 0.5674 0.1191 0.129 Uiso calc R 1 1
H H19B 1.0452 0.4664 0.1888 0.129 Uiso calc R 1 1
H H19C 0.9990 0.6840 0.1557 0.129 Uiso calc R 1 1
N N21 0.64660(16) 0.2045(5) 0.31532(16) 0.0470(7) Uani d . 1 1
C C21 0.5826(2) 0.3142(7) 0.2852(2) 0.0546(9) Uani d . 1 1
H H21 0.5733 0.4039 0.2459 0.066 Uiso calc R 1 1
C C22 0.5296(2) 0.2999(7) 0.3098(2) 0.0629(11) Uani d . 1 1
H H22 0.4855 0.3795 0.2879 0.076 Uiso calc R 1 1
C C23 0.5429(2) 0.1660(7) 0.3673(2) 0.0573(10) Uani d . 1 1
H H23 0.5075 0.1554 0.3846 0.069 Uiso calc R 1 1
C C24 0.60838(19) 0.0467(6) 0.39999(18) 0.0454(8) Uani d . 1 1
C C25 0.6582(2) 0.0755(6) 0.37141(19) 0.0473(8) Uani d . 1 1
H H25 0.7030 -0.0005 0.3928 0.057 Uiso calc R 1 1
C C26 0.6255(2) -0.0980(7) 0.4648(2) 0.0587(10) Uani d . 1 1
C C27 0.6837(4) -0.2738(12) 0.4745(4) 0.133(3) Uani d . 1 1
H H27A 0.6662 -0.3706 0.4339 0.200 Uiso calc R 1 1
H H27B 0.6933 -0.3611 0.5160 0.200 Uiso calc R 1 1
H H27C 0.7285 -0.2011 0.4797 0.200 Uiso calc R 1 1
C C28 0.6512(6) 0.0518(13) 0.5280(3) 0.171(4) Uani d . 1 1
H H28A 0.6627 -0.0373 0.5696 0.257 Uiso calc R 1 1
H H28B 0.6127 0.1569 0.5223 0.257 Uiso calc R 1 1
H H28C 0.6945 0.1319 0.5327 0.257 Uiso calc R 1 1
C C29 0.5577(3) -0.2282(11) 0.4579(4) 0.1055(19) Uani d . 1 1
H H29A 0.5416 -0.3255 0.4175 0.158 Uiso calc R 1 1
H H29B 0.5188 -0.1249 0.4521 0.158 Uiso calc R 1 1
H H29C 0.5699 -0.3165 0.4997 0.158 Uiso calc R 1 1

loop_
_atom_site_aniso_label
_atom_site_aniso_U_11
_atom_site_aniso_U_22
_atom_site_aniso_U_33
_atom_site_aniso_U_12
_atom_site_aniso_U_13
_atom_site_aniso_U_23
Cd1 0.04773(12) 0.03305(11) 0.04745(12) 0.00141(12) 0.02654(10) 0.00495(11)
N1 0.064(2) 0.0352(15) 0.0566(18) 0.0003(14) 0.0216(16) 0.0037(14)
C1 0.0434(15) 0.0405(15) 0.0407(15) -0.0062(17) 0.0185(13) -0.0032(17)
S1 0.0550(5) 0.0374(4) 0.0470(5) 0.0007(4) 0.0167(4) 0.0063(4)
N2 0.0536(18) 0.0355(14) 0.0603(19) 0.0036(13) 0.0204(15) 0.0053(14)
C2 0.0422(15) 0.0421(16) 0.0425(15) -0.0014(17) 0.0190(13) -0.0044(17)
S2 0.0675(6) 0.0385(4) 0.0481(5) -0.0007(4) 0.0141(5) 0.0058(4)
N11 0.0579(17) 0.0447(16) 0.0456(15) -0.0034(14) 0.0260(14) -0.0023(13)
C11 0.108(4) 0.055(2) 0.084(3) -0.028(2) 0.070(3) -0.024(2)
C12 0.097(3) 0.057(2) 0.086(3) -0.032(2) 0.065(3) -0.021(2)
C13 0.0418(18) 0.0475(18) 0.0463(19) 0.0013(15) 0.0218(16) 0.0042(15)
C14 0.069(3) 0.055(2) 0.090(3) -0.017(2) 0.055(3) -0.023(2)
C15 0.063(2) 0.052(2) 0.088(3) -0.017(2) 0.044(2) -0.011(2)
C16 0.048(2) 0.059(2) 0.053(2) 0.0025(17) 0.0279(17) 0.0068(17)
C17 0.087(3) 0.081(3) 0.115(4) 0.013(3) 0.071(3) 0.004(3)
C18 0.082(3) 0.117(4) 0.074(3) 0.019(3) 0.047(3) 0.038(3)
C19 0.064(3) 0.111(4) 0.097(4) -0.026(3) 0.047(3) -0.013(3)
N21 0.0460(15) 0.0488(17) 0.0530(16) 0.0030(13) 0.0278(14) 0.0065(13)
C21 0.052(2) 0.060(2) 0.054(2) 0.0076(17) 0.0246(18) 0.0103(17)
C22 0.046(2) 0.074(3) 0.071(3) 0.0149(19) 0.0288(19) 0.013(2)
C23 0.048(2) 0.075(2) 0.058(2) -0.0019(19) 0.0309(19) -0.0028(19)
C24 0.0450(18) 0.055(2) 0.0395(17) -0.0068(16) 0.0220(15) -0.0049(15)
C25 0.0436(18) 0.054(2) 0.0477(19) 0.0038(16) 0.0230(16) 0.0046(16)
C26 0.063(2) 0.071(3) 0.049(2) -0.007(2) 0.0303(19) 0.0052(19)
C27 0.118(5) 0.159(7) 0.151(6) 0.059(5) 0.084(5) 0.103(5)
C28 0.323(12) 0.124(6) 0.047(3) -0.086(7) 0.063(5) -0.013(3)
C29 0.094(4) 0.110(5) 0.124(5) -0.012(4) 0.058(4) 0.038(4)

loop_
_atom_type_symbol
_atom_type_description
_atom_type_scat_dispersion_real
_atom_type_scat_dispersion_imag
_atom_type_scat_source
C C 0.0033 0.0016 'International Tables Vol C Tables 4.2.6.8 and 6.1.1.4'
H H 0.0000 0.0000 'International Tables Vol C Tables 4.2.6.8 and 6.1.1.4'
N N 0.0061 0.0033 'International Tables Vol C Tables 4.2.6.8 and 6.1.1.4'
S S 0.1246 0.1234 'International Tables Vol C Tables 4.2.6.8 and 6.1.1.4'
Cd Cd -0.8075 1.2024 'International Tables Vol C Tables 4.2.6.8 and 6.1.1.4'

loop_
_geom_angle_atom_site_label_1
_geom_angle_atom_site_label_2
_geom_angle_atom_site_label_3
_geom_angle_site_symmetry_1
_geom_angle_site_symmetry_3
_geom_angle
N2 Cd1 N1 . . 179.28(11)
N2 Cd1 N21 . . 90.40(11)
N1 Cd1 N21 . . 89.39(11)
N2 Cd1 N11 . . 93.03(11)
N1 Cd1 N11 . . 87.23(11)
N21 Cd1 N11 . . 175.34(11)
N2 Cd1 S2 . 1_565 87.88(8)
N1 Cd1 S2 . 1_565 91.43(8)
N21 Cd1 S2 . 1_565 90.86(8)
N11 Cd1 S2 . 1_565 92.42(8)
N2 Cd1 S1 . 1_545 92.89(8)
N1 Cd1 S1 . 1_545 87.79(8)
N21 Cd1 S1 . 1_545 87.21(8)
N11 Cd1 S1 . 1_545 89.46(8)
S2 Cd1 S1 1_565 1_545 177.92(3)
C1 N1 Cd1 . . 163.7(3)
N1 C1 S1 . . 178.0(3)
C1 S1 Cd1 . 1_565 98.96(11)
C2 N2 Cd1 . . 161.9(3)
N2 C2 S2 . . 178.6(3)
C2 S2 Cd1 . 1_545 100.68(11)
C11 N11 C15 . . 115.2(3)
C11 N11 Cd1 . . 121.6(2)
C15 N11 Cd1 . . 122.9(2)
N11 C11 C12 . . 124.1(4)
N11 C11 H11 . . 118.0
C12 C11 H11 . . 118.0
C13 C12 C11 . . 121.3(4)
C13 C12 H12 . . 119.3
C11 C12 H12 . . 119.3
C12 C13 C14 . . 114.3(3)
C12 C13 C16 . . 122.0(3)
C14 C13 C16 . . 123.6(3)
C13 C14 C15 . . 120.7(4)
C13 C14 H14 . . 119.6
C15 C14 H14 . . 119.6
N11 C15 C14 . . 124.3(4)
N11 C15 H15 . . 117.8
C14 C15 H15 . . 117.8
C19 C16 C18 . . 109.7(4)
C19 C16 C13 . . 111.2(3)
C18 C16 C13 . . 107.7(3)
C19 C16 C17 . . 108.5(4)
C18 C16 C17 . . 108.5(4)
C13 C16 C17 . . 111.3(3)
C16 C17 H17A . . 109.5
C16 C17 H17B . . 109.5
H17A C17 H17B . . 109.5
C16 C17 H17C . . 109.5
H17A C17 H17C . . 109.5
H17B C17 H17C . . 109.5
C16 C18 H18A . . 109.5
C16 C18 H18B . . 109.5
H18A C18 H18B . . 109.5
C16 C18 H18C . . 109.5
H18A C18 H18C . . 109.5
H18B C18 H18C . . 109.5
C16 C19 H19A . . 109.5
C16 C19 H19B . . 109.5
H19A C19 H19B . . 109.5
C16 C19 H19C . . 109.5
H19A C19 H19C . . 109.5
H19B C19 H19C . . 109.5
C21 N21 C25 . . 117.4(3)
C21 N21 Cd1 . . 119.6(2)
C25 N21 Cd1 . . 123.0(2)
N21 C21 C22 . . 122.5(4)
N21 C21 H21 . . 118.8
C22 C21 H21 . . 118.8
C23 C22 C21 . . 118.8(4)
C23 C22 H22 . . 120.6
C21 C22 H22 . . 120.6
C22 C23 C24 . . 120.7(3)
C22 C23 H23 . . 119.6
C24 C23 H23 . . 119.6
C25 C24 C23 . . 115.6(3)
C25 C24 C26 . . 122.4(3)
C23 C24 C26 . . 122.0(3)
N21 C25 C24 . . 124.9(3)
N21 C25 H25 . . 117.5
C24 C25 H25 . . 117.5
C28 C26 C27 . . 110.3(6)
C28 C26 C24 . . 108.3(4)
C27 C26 C24 . . 111.8(3)
C28 C26 C29 . . 109.6(5)
C27 C26 C29 . . 105.6(5)
C24 C26 C29 . . 111.2(4)
C26 C27 H27A . . 109.5
C26 C27 H27B . . 109.5
H27A C27 H27B . . 109.5
C26 C27 H27C . . 109.5
H27A C27 H27C . . 109.5
H27B C27 H27C . . 109.5
C26 C28 H28A . . 109.5
C26 C28 H28B . . 109.5
H28A C28 H28B . . 109.5
C26 C28 H28C . . 109.5
H28A C28 H28C . . 109.5
H28B C28 H28C . . 109.5
C26 C29 H29A . . 109.5
C26 C29 H29B . . 109.5
H29A C29 H29B . . 109.5
C26 C29 H29C . . 109.5
H29A C29 H29C . . 109.5
H29B C29 H29C . . 109.5

loop_
_geom_bond_atom_site_label_1
_geom_bond_atom_site_label_2
_geom_bond_site_symmetry_2
_geom_bond_distance
Cd1 N2 . 2.305(3)
Cd1 N1 . 2.322(3)
Cd1 N21 . 2.339(3)
Cd1 N11 . 2.368(3)
Cd1 S2 1_565 2.7412(10)
Cd1 S1 1_545 2.7513(10)
N1 C1 . 1.151(4)
C1 S1 . 1.644(4)
S1 Cd1 1_565 2.7513(10)
N2 C2 . 1.154(4)
C2 S2 . 1.644(4)
S2 Cd1 1_545 2.7412(10)
N11 C11 . 1.314(5)
N11 C15 . 1.319(5)
C11 C12 . 1.378(5)
C11 H11 . 0.9300
C12 C13 . 1.373(5)
C12 H12 . 0.9300
C13 C14 . 1.379(5)
C13 C16 . 1.527(5)
C14 C15 . 1.379(5)
C14 H14 . 0.9300
C15 H15 . 0.9300
C16 C19 . 1.519(6)
C16 C18 . 1.525(6)
C16 C17 . 1.537(6)
C17 H17A . 0.9600
C17 H17B . 0.9600
C17 H17C . 0.9600
C18 H18A . 0.9600
C18 H18B . 0.9600
C18 H18C . 0.9600
C19 H19A . 0.9600
C19 H19B . 0.9600
C19 H19C . 0.9600
N21 C21 . 1.330(5)
N21 C25 . 1.339(4)
C21 C22 . 1.375(5)
C21 H21 . 0.9300
C22 C23 . 1.374(6)
C22 H22 . 0.9300
C23 C24 . 1.385(5)
C23 H23 . 0.9300
C24 C25 . 1.384(4)
C24 C26 . 1.518(5)
C25 H25 . 0.9300
C26 C28 . 1.492(7)
C26 C27 . 1.514(7)
C26 C29 . 1.518(6)
C27 H27A . 0.9600
C27 H27B . 0.9600
C27 H27C . 0.9600
C28 H28A . 0.9600
C28 H28B . 0.9600
C28 H28C . 0.9600
C29 H29A . 0.9600
C29 H29B . 0.9600
C29 H29C . 0.9600
